data_4002426
loop_
_publ_author_name
'Sommariva, M.'
'Catti, M.'

_publ_section_title
;
 Neutron diffraction study of quenched Li0.3 La0.567 Ti O3 lithium ion
 conducting perovskite
;
_journal_name_full 'Chemistry of Materials (1,1989-)'
_journal_page_first 2411
_journal_page_last 2417
_journal_volume 18
_journal_year 2006
_chemical_formula_sum 'La0.567 Li0.3 O3 Ti'
_chemical_name_systematic 'Li0.3 La0.567 Ti O3'
_space_group_IT_number 140
_symmetry_space_group_name_Hall '-I 4 2c'
_symmetry_space_group_name_H-M 'I 4/m c m'
_cell_angle_alpha 90
_cell_angle_beta 90
_cell_angle_gamma 90
_cell_formula_units_Z 4
_cell_length_a 5.48027
_cell_length_b 5.48027
_cell_length_c 7.75591
_cell_volume 232.936
_citation_journal_id_ASTM CMATEX
_cod_data_source_file Sommariva_CMATEX_2006_892.cif
_cod_data_source_block La0.567Li0.3O3Ti1
_cod_original_formula_sum 'La0.567 Li0.3 O3 Ti1'
_cod_database_code 4002426

loop_
_symmetry_equiv_pos_as_xyz
x,y,z
-y,x,z
-x,-y,z
y,-x,z
x,-y,-z+1/2
y,x,-z+1/2
-x,y,-z+1/2
-y,-x,-z+1/2
-x,-y,-z
y,-x,-z
x,y,-z
-y,x,-z
-x,y,z-1/2
-y,-x,z-1/2
x,-y,z-1/2
y,x,z-1/2
x+1/2,y+1/2,z+1/2
-y+1/2,x+1/2,z+1/2
-x+1/2,-y+1/2,z+1/2
y+1/2,-x+1/2,z+1/2
x+1/2,-y+1/2,-z+1
y+1/2,x+1/2,-z+1
-x+1/2,y+1/2,-z+1
-y+1/2,-x+1/2,-z+1
-x+1/2,-y+1/2,-z+1/2
y+1/2,-x+1/2,-z+1/2
x+1/2,y+1/2,-z+1/2
-y+1/2,x+1/2,-z+1/2
-x+1/2,y+1/2,z
-y+1/2,-x+1/2,z
x+1/2,-y+1/2,z
y+1/2,x+1/2,z

loop_
_atom_site_label
_atom_site_type_symbol
_atom_site_fract_x
_atom_site_fract_y
_atom_site_fract_z
_atom_site_occupancy
_atom_site_U_iso_or_equiv
O1 O-2 0.2759 0.2241 0 1 0.0
Li1 Li+1 0.668 0.168 0.226 0.075 0.0
Ti1 Ti+4 0 0 0 1 0.0
La1 La+3 0.5 0 0.25 0.567 0.0
O2 O-2 0 0 0.25 1 0.0
